data_4072675
loop_
_publ_author_name
'Hassall, Kathryn'
'Lobachevsky, Sofia'
'Schiesser, Carl H.'
'White, Jonathan M.'

_publ_section_title
;
 Carbon&#x2212;Silicon Hyperconjugation and Strain-Enhanced
 Hyperconjugation:&#x00A0; Structures ofN-Methyl 2- and
 4-tert-Butyldimethylsilylmethyl Pyridinium Cations
;
_journal_issue 6
_journal_name_full Organometallics
_journal_page_first 1361
_journal_paper_doi 10.1021/om060939e
_journal_volume 26
_journal_year 2007
_chemical_formula_sum 'C14 H24 F3 N O3 S Si'
_chemical_formula_weight 371.49
_chemical_name_systematic
;
 ?
;
_space_group_IT_number 61
_symmetry_cell_setting orthorhombic
_symmetry_space_group_name_Hall '-P 2ac 2ab'
_symmetry_space_group_name_H-M 'P b c a'
_atom_sites_solution_hydrogens geom
_atom_sites_solution_primary direct
_atom_sites_solution_secondary difmap
_audit_creation_method SHELXL-97
_cell_angle_alpha 90.00
_cell_angle_beta 90.00
_cell_angle_gamma 90.00
_cell_formula_units_Z 8
_cell_length_a 10.7340(5)
_cell_length_b 11.2427(5)
_cell_length_c 31.3159(15)
_cell_measurement_reflns_used 9279
_cell_measurement_temperature 130(2)
_cell_measurement_theta_max 27.40
_cell_measurement_theta_min 2.30
_cell_volume 3779.2(3)
_computing_cell_refinement 'Bruker SMART'
_computing_data_collection 'Bruker SMART'
_computing_data_reduction 'Bruker SAINT'
_computing_molecular_graphics 'WinGX ORTEP3'
_computing_publication_material 'WinGX SHELXTL'
_computing_structure_refinement 'WinGX SHELXTL'
_computing_structure_solution 'WinGX SHELXTL'
_diffrn_ambient_temperature 130(2)
_diffrn_measured_fraction_theta_full 0.999
_diffrn_measured_fraction_theta_max 0.999
_diffrn_measurement_device_type 'CCD area detector'
_diffrn_measurement_method 'phi and omega scans'
_diffrn_radiation_monochromator graphite
_diffrn_radiation_source 'sealed tube'
_diffrn_radiation_type MoK\a
_diffrn_radiation_wavelength 0.71073
_diffrn_reflns_av_R_equivalents 0.0510
_diffrn_reflns_av_sigmaI/netI 0.0257
_diffrn_reflns_limit_h_max 12
_diffrn_reflns_limit_h_min -12
_diffrn_reflns_limit_k_max 13
_diffrn_reflns_limit_k_min -12
_diffrn_reflns_limit_l_max 37
_diffrn_reflns_limit_l_min -34
_diffrn_reflns_number 18612
_diffrn_reflns_theta_full 25.00
_diffrn_reflns_theta_max 25.00
_diffrn_reflns_theta_min 2.30
_exptl_absorpt_coefficient_mu 0.273
_exptl_crystal_colour colourless
_exptl_crystal_density_diffrn 1.306
_exptl_crystal_density_method 'not measured'
_exptl_crystal_description block
_exptl_crystal_F_000 1568
_exptl_crystal_size_max 0.50
_exptl_crystal_size_mid 0.40
_exptl_crystal_size_min 0.30
_refine_diff_density_max 0.349
_refine_diff_density_min -0.234
_refine_diff_density_rms 0.056
_refine_ls_extinction_coef 0.0012(2)
_refine_ls_extinction_expression Fc^*^=kFc[1+0.001xFc^2^\l^3^/sin(2\q)]^-1/4^
_refine_ls_extinction_method SHELXL
_refine_ls_goodness_of_fit_ref 1.072
_refine_ls_hydrogen_treatment mixed
_refine_ls_matrix_type full
_refine_ls_number_parameters 215
_refine_ls_number_reflns 3332
_refine_ls_number_restraints 0
_refine_ls_restrained_S_all 1.072
_refine_ls_R_factor_all 0.0435
_refine_ls_R_factor_gt 0.0396
_refine_ls_shift/su_max 0.001
_refine_ls_shift/su_mean 0.000
_refine_ls_structure_factor_coef Fsqd
_refine_ls_weighting_details 'calc w=1/[\s^2^(Fo^2^)+(0.0616P)^2^+1.1212P] where P=(Fo^2^+2Fc^2^)/3'
_refine_ls_weighting_scheme calc
_refine_ls_wR_factor_gt 0.1054
_refine_ls_wR_factor_ref 0.1078
_reflns_number_gt 2983
_reflns_number_total 3332
_reflns_threshold_expression >2sigma(I)
_cod_data_source_file om060939esi20061012_125055.cif
_cod_data_source_block jmwkh37
_cod_depositor_comments
;
The following automatic conversions were performed:

'_symmetry_cell_setting' value 'Orthorhombic' changed to
'orthorhombic' according to
/home/saulius/struct/CIF-dictionaries/cif_core.dic dictionary named
'cif_core.dic' version 2.4.1 from 2010-06-29.

Automatic conversion script
Id: cif_fix_values 1715 2011-07-08 13:25:40Z adriana 
;
_cod_original_sg_symbol_H-M 'Pbca '
_cod_database_code 4072675

loop_
_symmetry_equiv_pos_as_xyz
'x, y, z'
'-x+1/2, -y, z+1/2'
'-x, y+1/2, -z+1/2'
'x+1/2, -y+1/2, -z'
'-x, -y, -z'
'x-1/2, y, -z-1/2'
'x, -y-1/2, z-1/2'
'-x-1/2, y-1/2, z'

loop_
_atom_site_label
_atom_site_type_symbol
_atom_site_fract_x
_atom_site_fract_y
_atom_site_fract_z
_atom_site_U_iso_or_equiv
_atom_site_adp_type
_atom_site_occupancy
_atom_site_symmetry_multiplicity
_atom_site_calc_flag
_atom_site_refinement_flags
C1 C 0.09639(17) 0.29636(15) 0.03219(6) 0.0361(4) Uani 1 1 d .
H1 H 0.0979 0.2148 0.0243 0.043 Uiso 1 1 calc R
C2 C 0.02074(18) 0.33277(17) 0.06460(6) 0.0377(4) Uani 1 1 d .
H2 H -0.0295 0.2761 0.0791 0.045 Uiso 1 1 calc R
C3 C 0.01595(16) 0.45256(16) 0.07692(6) 0.0331(4) Uani 1 1 d .
C4 C 0.09197(18) 0.53088(15) 0.05391(6) 0.0359(4) Uani 1 1 d .
H4 H 0.0912 0.6133 0.0606 0.043 Uiso 1 1 calc R
C5 C 0.16708(19) 0.49003(15) 0.02199(6) 0.0360(4) Uani 1 1 d .
H5 H 0.2191 0.5443 0.0071 0.043 Uiso 1 1 calc R
C6 C -0.06053(18) 0.49268(17) 0.11353(6) 0.0380(4) Uani 1 1 d .
H6A H -0.1360 0.4424 0.1156 0.046 Uiso 1 1 calc R
H6B H -0.0875 0.5758 0.1087 0.046 Uiso 1 1 calc R
C7 C 0.15063(17) 0.60332(18) 0.16492(6) 0.0424(5) Uani 1 1 d .
H7A H 0.2055 0.5952 0.1898 0.064 Uiso 1 1 calc R
H7B H 0.1095 0.6811 0.1657 0.064 Uiso 1 1 calc R
H7C H 0.2000 0.5967 0.1387 0.064 Uiso 1 1 calc R
C8 C 0.10661(19) 0.33473(17) 0.16947(6) 0.0436(5) Uani 1 1 d .
H8A H 0.1699 0.3277 0.1471 0.065 Uiso 1 1 calc R
H8B H 0.0437 0.2725 0.1657 0.065 Uiso 1 1 calc R
H8C H 0.1461 0.3258 0.1975 0.065 Uiso 1 1 calc R
C9 C -0.08212(16) 0.50590(16) 0.21180(6) 0.0337(4) Uani 1 1 d .
C10 C -0.16032(18) 0.61783(17) 0.20512(6) 0.0438(5) Uani 1 1 d .
H10A H -0.2096 0.6096 0.1790 0.066 Uiso 1 1 calc R
H10B H -0.1052 0.6870 0.2026 0.066 Uiso 1 1 calc R
H10C H -0.2163 0.6287 0.2295 0.066 Uiso 1 1 calc R
C11 C -0.0086(2) 0.5196(2) 0.25354(7) 0.0551(6) Uani 1 1 d .
H11A H -0.0667 0.5316 0.2773 0.083 Uiso 1 1 calc R
H11B H 0.0471 0.5885 0.2513 0.083 Uiso 1 1 calc R
H11C H 0.0407 0.4477 0.2586 0.083 Uiso 1 1 calc R
C12 C -0.16851(19) 0.39842(19) 0.21582(8) 0.0548(6) Uani 1 1 d .
H12A H -0.2271 0.4114 0.2394 0.082 Uiso 1 1 calc R
H12B H -0.1189 0.3270 0.2215 0.082 Uiso 1 1 calc R
H12C H -0.2149 0.3879 0.1891 0.082 Uiso 1 1 calc R
C13 C 0.25348(19) 0.33250(17) -0.02279(6) 0.0432(5) Uani 1 1 d .
H13A H 0.3326 0.3071 -0.0101 0.065 Uiso 1 1 calc R
H13B H 0.2688 0.3974 -0.0430 0.065 Uiso 1 1 calc R
H13C H 0.2152 0.2653 -0.0378 0.065 Uiso 1 1 calc R
N1 N 0.16883(13) 0.37425(12) 0.01125(4) 0.0322(3) Uani 1 1 d .
Si Si 0.03084(4) 0.48355(4) 0.165987(15) 0.02860(16) Uani 1 1 d .
C14 C 1.01442(19) 0.4409(2) 0.37682(7) 0.0462(5) Uani 1 1 d .
O1 O 0.94020(18) 0.31933(13) 0.44089(5) 0.0664(5) Uani 1 1 d .
O2 O 1.13995(16) 0.41664(13) 0.44484(5) 0.0602(4) Uani 1 1 d .
O3 O 0.95068(16) 0.53279(13) 0.44772(5) 0.0557(4) Uani 1 1 d .
F1 F 1.07398(16) 0.53917(14) 0.36527(5) 0.0774(5) Uani 1 1 d .
F2 F 0.90117(14) 0.44414(18) 0.36036(5) 0.0864(5) Uani 1 1 d .
F3 F 1.07291(14) 0.35020(15) 0.35868(5) 0.0784(5) Uani 1 1 d .
S S 1.01004(5) 0.42568(4) 0.434226(14) 0.03586(16) Uani 1 1 d .

loop_
_atom_site_aniso_label
_atom_site_aniso_U_11
_atom_site_aniso_U_22
_atom_site_aniso_U_33
_atom_site_aniso_U_23
_atom_site_aniso_U_13
_atom_site_aniso_U_12
C1 0.0478(11) 0.0237(8) 0.0369(10) -0.0013(7) -0.0049(8) -0.0045(8)
C2 0.0432(10) 0.0334(10) 0.0365(10) 0.0005(8) -0.0025(8) -0.0108(8)
C3 0.0332(9) 0.0342(9) 0.0319(9) -0.0012(7) -0.0098(7) 0.0020(7)
C4 0.0503(11) 0.0221(8) 0.0352(9) -0.0002(7) -0.0060(8) 0.0023(8)
C5 0.0470(11) 0.0261(9) 0.0349(10) 0.0027(7) -0.0030(8) -0.0059(8)
C6 0.0323(9) 0.0452(10) 0.0365(10) -0.0041(8) -0.0047(8) 0.0052(8)
C7 0.0308(10) 0.0461(11) 0.0502(12) 0.0017(9) -0.0004(8) -0.0091(8)
C8 0.0414(10) 0.0403(10) 0.0492(11) -0.0030(9) -0.0074(9) 0.0108(9)
C9 0.0276(9) 0.0368(9) 0.0366(10) 0.0045(7) 0.0020(7) 0.0005(7)
C10 0.0414(11) 0.0435(11) 0.0466(11) 0.0034(9) 0.0106(9) 0.0096(9)
C11 0.0475(12) 0.0837(16) 0.0340(11) 0.0009(11) 0.0020(9) 0.0109(11)
C12 0.0378(11) 0.0494(12) 0.0771(16) 0.0158(11) 0.0141(10) -0.0044(9)
C13 0.0496(11) 0.0401(11) 0.0399(10) -0.0088(8) 0.0034(9) -0.0013(9)
N1 0.0372(8) 0.0272(7) 0.0320(8) -0.0017(6) -0.0037(6) -0.0016(6)
Si 0.0231(3) 0.0298(3) 0.0329(3) -0.00059(19) -0.00175(18) 0.00041(18)
C14 0.0430(12) 0.0619(13) 0.0338(11) -0.0020(9) 0.0036(8) -0.0012(10)
O1 0.1019(14) 0.0346(8) 0.0628(10) 0.0020(7) 0.0239(9) -0.0185(8)
O2 0.0693(11) 0.0525(9) 0.0586(9) -0.0043(7) -0.0284(8) 0.0105(8)
O3 0.0786(11) 0.0367(8) 0.0517(9) -0.0104(7) 0.0145(8) 0.0108(7)
F1 0.0904(12) 0.0823(10) 0.0596(9) 0.0284(8) 0.0208(8) -0.0149(8)
F2 0.0581(9) 0.1500(17) 0.0512(8) 0.0047(9) -0.0201(7) 0.0050(9)
F3 0.0784(10) 0.0980(12) 0.0589(9) -0.0395(8) 0.0224(7) 0.0023(9)
S 0.0565(3) 0.0232(3) 0.0279(3) -0.00039(16) 0.00255(19) 0.00077(19)

loop_
_atom_type_symbol
_atom_type_description
_atom_type_scat_dispersion_real
_atom_type_scat_dispersion_imag
_atom_type_scat_source
C C 0.0033 0.0016 'International Tables Vol C Tables 4.2.6.8 and 6.1.1.4'
H H 0.0000 0.0000 'International Tables Vol C Tables 4.2.6.8 and 6.1.1.4'
N N 0.0061 0.0033 'International Tables Vol C Tables 4.2.6.8 and 6.1.1.4'
O O 0.0106 0.0060 'International Tables Vol C Tables 4.2.6.8 and 6.1.1.4'
F F 0.0171 0.0103 'International Tables Vol C Tables 4.2.6.8 and 6.1.1.4'
Si Si 0.0817 0.0704 'International Tables Vol C Tables 4.2.6.8 and 6.1.1.4'
S S 0.1246 0.1234 'International Tables Vol C Tables 4.2.6.8 and 6.1.1.4'

loop_
_geom_angle_atom_site_label_1
_geom_angle_atom_site_label_2
_geom_angle_atom_site_label_3
_geom_angle
N1 C1 C2 120.88(16)
N1 C1 H1 119.6
C2 C1 H1 119.6
C1 C2 C3 121.02(17)
C1 C2 H2 119.5
C3 C2 H2 119.5
C4 C3 C2 116.18(17)
C4 C3 C6 122.01(17)
C2 C3 C6 121.75(18)
C5 C4 C3 120.65(16)
C5 C4 H4 119.7
C3 C4 H4 119.7
N1 C5 C4 121.18(17)
N1 C5 H5 119.4
C4 C5 H5 119.4
C3 C6 Si 111.33(12)
C3 C6 H6A 109.4
Si C6 H6A 109.4
C3 C6 H6B 109.4
Si C6 H6B 109.4
H6A C6 H6B 108.0
Si C7 H7A 109.5
Si C7 H7B 109.5
H7A C7 H7B 109.5
Si C7 H7C 109.5
H7A C7 H7C 109.5
H7B C7 H7C 109.5
Si C8 H8A 109.5
Si C8 H8B 109.5
H8A C8 H8B 109.5
Si C8 H8C 109.5
H8A C8 H8C 109.5
H8B C8 H8C 109.5
C10 C9 C12 109.23(16)
C10 C9 C11 108.43(16)
C12 C9 C11 108.74(17)
C10 C9 Si 110.94(12)
C12 C9 Si 110.23(13)
C11 C9 Si 109.22(13)
C9 C10 H10A 109.5
C9 C10 H10B 109.5
H10A C10 H10B 109.5
C9 C10 H10C 109.5
H10A C10 H10C 109.5
H10B C10 H10C 109.5
C9 C11 H11A 109.5
C9 C11 H11B 109.5
H11A C11 H11B 109.5
C9 C11 H11C 109.5
H11A C11 H11C 109.5
H11B C11 H11C 109.5
C9 C12 H12A 109.5
C9 C12 H12B 109.5
H12A C12 H12B 109.5
C9 C12 H12C 109.5
H12A C12 H12C 109.5
H12B C12 H12C 109.5
N1 C13 H13A 109.5
N1 C13 H13B 109.5
H13A C13 H13B 109.5
N1 C13 H13C 109.5
H13A C13 H13C 109.5
H13B C13 H13C 109.5
C1 N1 C5 120.07(16)
C1 N1 C13 120.11(14)
C5 N1 C13 119.79(15)
C7 Si C8 110.42(9)
C7 Si C9 111.07(9)
C8 Si C9 110.73(9)
C7 Si C6 107.41(9)
C8 Si C6 108.77(9)
C9 Si C6 108.33(8)
F2 C14 F3 106.87(18)
F2 C14 F1 108.28(19)
F3 C14 F1 107.18(17)
F2 C14 S 111.54(15)
F3 C14 S 111.49(16)
F1 C14 S 111.26(15)
O3 S O1 115.44(11)
O3 S O2 115.13(10)
O1 S O2 114.63(11)
O3 S C14 103.10(10)
O1 S C14 103.79(10)
O2 S C14 102.22(10)

loop_
_geom_bond_atom_site_label_1
_geom_bond_atom_site_label_2
_geom_bond_distance
C1 N1 1.342(2)
C1 C2 1.363(3)
C1 H1 0.9500
C2 C3 1.402(3)
C2 H2 0.9500
C3 C4 1.400(3)
C3 C6 1.480(3)
C4 C5 1.364(3)
C4 H4 0.9500
C5 N1 1.345(2)
C5 H5 0.9500
C6 Si 1.9161(19)
C6 H6A 0.9900
C6 H6B 0.9900
C7 Si 1.8621(19)
C7 H7A 0.9800
C7 H7B 0.9800
C7 H7C 0.9800
C8 Si 1.8636(19)
C8 H8A 0.9800
C8 H8B 0.9800
C8 H8C 0.9800
C9 C10 1.527(2)
C9 C12 1.528(3)
C9 C11 1.535(3)
C9 Si 1.8951(18)
C10 H10A 0.9800
C10 H10B 0.9800
C10 H10C 0.9800
C11 H11A 0.9800
C11 H11B 0.9800
C11 H11C 0.9800
C12 H12A 0.9800
C12 H12B 0.9800
C12 H12C 0.9800
C13 N1 1.477(2)
C13 H13A 0.9800
C13 H13B 0.9800
C13 H13C 0.9800
C14 F2 1.321(2)
C14 F3 1.325(3)
C14 F1 1.327(3)
C14 S 1.806(2)
O1 S 1.4266(15)
O2 S 1.4372(17)
O3 S 1.4263(14)

loop_
_geom_torsion_atom_site_label_1
_geom_torsion_atom_site_label_2
_geom_torsion_atom_site_label_3
_geom_torsion_atom_site_label_4
_geom_torsion
N1 C1 C2 C3 0.2(3)
C1 C2 C3 C4 0.4(3)
C1 C2 C3 C6 -176.68(17)
C2 C3 C4 C5 -1.1(3)
C6 C3 C4 C5 176.02(17)
C3 C4 C5 N1 1.1(3)
C4 C3 C6 Si -88.82(19)
C2 C3 C6 Si 88.14(19)
C2 C1 N1 C5 -0.3(3)
C2 C1 N1 C13 177.87(17)
C4 C5 N1 C1 -0.4(3)
C4 C5 N1 C13 -178.55(17)
C10 C9 Si C7 66.52(15)
C12 C9 Si C7 -172.37(13)
C11 C9 Si C7 -52.95(16)
C10 C9 Si C8 -170.42(13)
C12 C9 Si C8 -49.30(16)
C11 C9 Si C8 70.12(16)
C10 C9 Si C6 -51.23(15)
C12 C9 Si C6 69.89(15)
C11 C9 Si C6 -170.70(14)
C3 C6 Si C7 71.27(16)
C3 C6 Si C8 -48.25(16)
C3 C6 Si C9 -168.67(13)
F2 C14 S O3 -63.64(19)
F3 C14 S O3 176.98(15)
F1 C14 S O3 57.38(18)
F2 C14 S O1 57.11(19)
F3 C14 S O1 -62.28(18)
F1 C14 S O1 178.13(16)
F2 C14 S O2 176.59(17)
F3 C14 S O2 57.21(16)
F1 C14 S O2 -62.39(17)

loop_
_cod_related_entry_id
_cod_related_entry_database
_cod_related_entry_code
1 ChemSpider 9580997
